data_4314386
loop_
_publ_author_name
'Michael U. Triller'
'Daniel Pursche'
'Wen-Yuan Hsieh'
'Vincent L. Pecoraro'
'Annette Rompel'
'Bernt Krebs'

_publ_section_title
;
 Catalytic Oxidation of 3,5-Di-tert-butylcatechol by a Series of
 Mononuclear Manganese Complexes: Synthesis, Structure, and Kinetic
 Investigation
;
_journal_name_full 'Inorganic Chemistry'
_journal_page_first 6274
_journal_page_last 6283
_journal_paper_doi 10.1021/ic0347788
_journal_volume 42
_journal_year 2003
_chemical_formula_moiety '[Mn(bipa)(OAc)(OCH3)(PF6)'
_chemical_formula_sum 'C19 H26 F6 Mn N6 O3 P'
_chemical_formula_weight 586.37
_chemical_melting_point 484
_chemical_name_common manganese(III)(acetate)(methanolate)monomer
_chemical_name_systematic
; 
 manganese(acetato)(methoxide)(bis(N-methylimdazol-2-yl)-picolyl)
 hexafluorophosphate 
;
_space_group_IT_number 2
_symmetry_cell_setting triclinic
_symmetry_space_group_name_Hall '-P 1'
_symmetry_space_group_name_H-M 'P -1'
_atom_sites_solution_hydrogens geom
_atom_sites_solution_primary direct
_atom_sites_solution_secondary difmap
_audit_creation_method SHELXL-97
_cell_angle_alpha 82.55(3)
_cell_angle_beta 71.63(3)
_cell_angle_gamma 75.65(3)
_cell_formula_units_Z 2
_cell_length_a 8.945(2)
_cell_length_b 11.336(2)
_cell_length_c 12.647(3)
_cell_measurement_temperature 100(2)
_cell_volume 1177.2(5)
_computing_cell_refinement 'SMART/SAINT software package, Bruker Nonius'
_computing_data_collection 'SMART software package, Bruker Nonius'
_computing_data_reduction 'G. M. Sheldrick, Shelxltl Plus, Siemens Analytical X-ray Instruments 1990'
_computing_structure_refinement 'SHELXL-97 (Sheldrick, 1997)'
_computing_structure_solution 'SHELXS-97 (Sheldrick, 1990)'
_diffrn_ambient_temperature 100(2)
_diffrn_measured_fraction_theta_full 0.862
_diffrn_measured_fraction_theta_max 0.862
_diffrn_measurement_device_type 'Bruker AXS Smart 6000 CCD'
_diffrn_measurement_method omega-scan
_diffrn_radiation_monochromator none
_diffrn_radiation_source 'fine-focus sealed tube'
_diffrn_radiation_type CuK\a
_diffrn_radiation_wavelength 1.54184
_diffrn_reflns_av_R_equivalents 0.0477
_diffrn_reflns_av_sigmaI/netI 0.0877
_diffrn_reflns_limit_h_max 10
_diffrn_reflns_limit_h_min -10
_diffrn_reflns_limit_k_max 13
_diffrn_reflns_limit_k_min -12
_diffrn_reflns_limit_l_max 13
_diffrn_reflns_limit_l_min -15
_diffrn_reflns_number 6898
_diffrn_reflns_theta_full 71.33
_diffrn_reflns_theta_max 71.33
_diffrn_reflns_theta_min 3.69
_exptl_absorpt_coefficient_mu 5.970
_exptl_absorpt_correction_type 'Program sadabs, SAINT software package, Bruker Nonius, Karlsruhe'
_exptl_crystal_colour green
_exptl_crystal_density_diffrn 1.654
_exptl_crystal_density_meas ?
_exptl_crystal_density_method 'not measured'
_exptl_crystal_description rhombic
_exptl_crystal_F_000 600
_exptl_crystal_size_max 0.26
_exptl_crystal_size_mid 0.10
_exptl_crystal_size_min 0.07
_refine_diff_density_max 0.453
_refine_diff_density_min -0.608
_refine_diff_density_rms 0.093
_refine_ls_extinction_method none
_refine_ls_goodness_of_fit_ref 0.928
_refine_ls_hydrogen_treatment mixed
_refine_ls_matrix_type full
_refine_ls_number_parameters 325
_refine_ls_number_reflns 3943
_refine_ls_number_restraints 0
_refine_ls_restrained_S_all 0.928
_refine_ls_R_factor_all 0.0723
_refine_ls_R_factor_gt 0.0544
_refine_ls_shift/su_max 0.000
_refine_ls_shift/su_mean 0.000
_refine_ls_structure_factor_coef Fsqd
_refine_ls_weighting_details 'calc w=1/[\s^2^(Fo^2^)+(0.0691P)^2^+0.0000P] where P=(Fo^2^+2Fc^2^)/3'
_refine_ls_weighting_scheme calc
_refine_ls_wR_factor_gt 0.1273
_refine_ls_wR_factor_ref 0.1331
_reflns_number_gt 2813
_reflns_number_total 3943
_reflns_threshold_expression >2sigma(I)
_cod_data_source_file ic0347788si20030711_042806_2.cif
_cod_data_source_block complex2
_cod_depositor_comments
;
The following automatic conversions were performed:

'_exptl_crystal_density_meas' value 'not measured' was changed to '?'
- the value is perceived as not measured.

Automatic conversion script
Id: cif_fix_values 3008 2015-01-20 13:52:24Z robertas 
;
_cod_original_cell_volume 1177.2(4)
_cod_database_code 4314386

loop_
_symmetry_equiv_pos_as_xyz
'x, y, z'
'-x, -y, -z'

loop_
_atom_site_label
_atom_site_type_symbol
_atom_site_fract_x
_atom_site_fract_y
_atom_site_fract_z
_atom_site_U_iso_or_equiv
_atom_site_adp_type
_atom_site_occupancy
_atom_site_symmetry_multiplicity
_atom_site_calc_flag
_atom_site_refinement_flags
_atom_site_disorder_assembly
_atom_site_disorder_group
Mn1 Mn 0.08012(8) 0.25204(6) 0.25918(6) 0.01721(19) Uani 1 1 d . . .
O1 O 0.0961(4) 0.1918(3) 0.3967(2) 0.0266(7) Uani 1 1 d . . .
O2 O 0.2958(4) 0.1716(3) 0.1682(3) 0.0300(8) Uani 1 1 d . . .
O3 O 0.4224(4) 0.2998(4) 0.2013(3) 0.0556(12) Uani 1 1 d . . .
N1 N -0.2004(4) 0.3104(3) 0.3240(3) 0.0181(8) Uani 1 1 d . . .
N2 N -0.0132(4) 0.0941(3) 0.2395(3) 0.0187(8) Uani 1 1 d . . .
N3 N 0.0250(4) 0.3197(3) 0.1166(3) 0.0174(8) Uani 1 1 d . . .
N4 N -0.1462(4) 0.3861(3) 0.0193(3) 0.0194(8) Uani 1 1 d . . .
N5 N 0.0284(4) 0.4341(3) 0.3155(3) 0.0182(8) Uani 1 1 d . . .
N6 N -0.1363(4) 0.5799(3) 0.4226(3) 0.0215(8) Uani 1 1 d . . .
C1 C -0.2605(5) 0.1983(4) 0.3659(4) 0.0224(10) Uani 1 1 d . . .
H1A H -0.3768 0.2144 0.3719 0.027 Uiso 1 1 calc R . .
H1B H -0.2487 0.1739 0.4414 0.027 Uiso 1 1 calc R . .
C2 C -0.1694(5) 0.0957(4) 0.2897(4) 0.0219(10) Uani 1 1 d . . .
C3 C -0.2409(6) 0.0061(4) 0.2761(4) 0.0284(11) Uani 1 1 d . . .
H3A H -0.3520 0.0089 0.3131 0.034 Uiso 1 1 calc R . .
C4 C -0.1486(6) -0.0875(5) 0.2080(5) 0.0383(13) Uani 1 1 d . . .
H4A H -0.1955 -0.1495 0.1964 0.046 Uiso 1 1 calc R . .
C5 C 0.0110(6) -0.0895(5) 0.1576(5) 0.0410(14) Uani 1 1 d . . .
H5A H 0.0767 -0.1533 0.1106 0.049 Uiso 1 1 calc R . .
C6 C 0.0766(6) 0.0015(4) 0.1751(4) 0.0307(11) Uani 1 1 d . . .
H6A H 0.1883 -0.0013 0.1407 0.037 Uiso 1 1 calc R . .
C7 C -0.2606(5) 0.3751(4) 0.2299(3) 0.0205(9) Uani 1 1 d . . .
H7A H -0.3508 0.3419 0.2255 0.025 Uiso 1 1 calc R . .
H7B H -0.3020 0.4629 0.2437 0.025 Uiso 1 1 calc R . .
C8 C -0.1301(5) 0.3604(4) 0.1227(3) 0.0181(9) Uani 1 1 d . . .
C9 C 0.1105(5) 0.3204(4) 0.0049(3) 0.0212(9) Uani 1 1 d . . .
H9A H 0.2243 0.2952 -0.0247 0.025 Uiso 1 1 calc R . .
C10 C 0.0062(5) 0.3627(4) -0.0556(4) 0.0215(9) Uani 1 1 d . . .
H10A H 0.0327 0.3742 -0.1346 0.026 Uiso 1 1 calc R . .
C11 C -0.2965(5) 0.4346(4) -0.0088(4) 0.0256(10) Uani 1 1 d . . .
H11A H -0.3875 0.4422 0.0597 0.038 Uiso 1 1 calc R . .
H11B H -0.3090 0.3794 -0.0574 0.038 Uiso 1 1 calc R . .
H11C H -0.2941 0.5151 -0.0477 0.038 Uiso 1 1 calc R . .
C12 C -0.2388(5) 0.3931(4) 0.4152(3) 0.0197(9) Uani 1 1 d . . .
H12A H -0.2339 0.3449 0.4857 0.024 Uiso 1 1 calc R . .
H12B H -0.3490 0.4445 0.4267 0.024 Uiso 1 1 calc R . .
C13 C -0.1182(5) 0.4709(4) 0.3830(3) 0.0190(9) Uani 1 1 d . . .
C14 C 0.1103(6) 0.5239(4) 0.3109(4) 0.0248(10) Uani 1 1 d . . .
H14A H 0.2194 0.5225 0.2686 0.030 Uiso 1 1 calc R . .
C15 C 0.0098(5) 0.6152(4) 0.3767(4) 0.0259(10) Uani 1 1 d . . .
H15A H 0.0348 0.6881 0.3886 0.031 Uiso 1 1 calc R . .
C16 C -0.2798(6) 0.6479(4) 0.5002(4) 0.0317(11) Uani 1 1 d . . .
H16A H -0.2586 0.7243 0.5143 0.048 Uiso 0.50 1 calc PR . .
H16B H -0.3075 0.5991 0.5705 0.048 Uiso 0.50 1 calc PR . .
H16C H -0.3698 0.6662 0.4680 0.048 Uiso 0.50 1 calc PR . .
H16D H -0.3654 0.6021 0.5209 0.048 Uiso 0.50 1 calc PR . .
H16E H -0.3165 0.7273 0.4647 0.048 Uiso 0.50 1 calc PR . .
H16F H -0.2541 0.6602 0.5673 0.048 Uiso 0.50 1 calc PR . .
C17 C 0.4203(6) 0.2116(4) 0.1585(4) 0.0270(11) Uani 1 1 d . . .
C18 C 0.5743(5) 0.1414(4) 0.0762(4) 0.0314(11) Uani 1 1 d . . .
H18A H 0.6662 0.1759 0.0723 0.047 Uiso 1 1 calc R . .
H18B H 0.5592 0.1484 0.0019 0.047 Uiso 1 1 calc R . .
H18C H 0.5953 0.0552 0.1019 0.047 Uiso 1 1 calc R . .
C19 C 0.1868(7) 0.0743(4) 0.4166(4) 0.0393(13) Uani 1 1 d . . .
H19A H 0.1784 0.0609 0.4963 0.059 Uiso 1 1 calc R . .
H19B H 0.3003 0.0682 0.3732 0.059 Uiso 1 1 calc R . .
H19C H 0.1448 0.0126 0.3943 0.059 Uiso 1 1 calc R . .
P1 P -0.47145(14) 0.27147(11) 0.73836(10) 0.0238(3) Uani 1 1 d . . .
F1 F -0.2844(3) 0.2304(3) 0.7239(3) 0.0621(11) Uani 1 1 d . . .
F2 F -0.4483(4) 0.1999(3) 0.6326(2) 0.0499(9) Uani 1 1 d . . .
F3 F -0.6615(3) 0.3160(2) 0.7522(2) 0.0302(6) Uani 1 1 d . . .
F4 F -0.4980(4) 0.3458(3) 0.8444(2) 0.0441(8) Uani 1 1 d . . .
F5 F -0.5031(3) 0.1535(2) 0.8179(2) 0.0383(7) Uani 1 1 d . . .
F6 F -0.4440(3) 0.3927(2) 0.6599(2) 0.0406(8) Uani 1 1 d . . .

loop_
_atom_site_aniso_label
_atom_site_aniso_U_11
_atom_site_aniso_U_22
_atom_site_aniso_U_33
_atom_site_aniso_U_23
_atom_site_aniso_U_13
_atom_site_aniso_U_12
Mn1 0.0148(4) 0.0174(4) 0.0178(4) -0.0014(3) -0.0057(3) 0.0008(3)
O1 0.0340(18) 0.0216(17) 0.0216(17) 0.0030(12) -0.0120(15) 0.0009(14)
O2 0.0197(17) 0.036(2) 0.033(2) -0.0070(15) -0.0086(15) -0.0013(15)
O3 0.032(2) 0.061(3) 0.073(3) -0.032(2) -0.002(2) -0.013(2)
N1 0.0177(19) 0.0193(19) 0.0147(19) -0.0008(14) -0.0019(16) -0.0030(15)
N2 0.0173(18) 0.0140(18) 0.020(2) -0.0022(14) -0.0024(16) 0.0020(15)
N3 0.0203(19) 0.0166(18) 0.0152(19) 0.0002(14) -0.0068(16) -0.0024(15)
N4 0.0190(19) 0.0220(19) 0.016(2) 0.0017(14) -0.0045(16) -0.0053(16)
N5 0.0198(19) 0.0182(18) 0.0176(19) 0.0003(14) -0.0085(16) -0.0027(15)
N6 0.023(2) 0.0185(19) 0.022(2) -0.0052(15) -0.0092(17) 0.0031(16)
C1 0.018(2) 0.021(2) 0.022(3) -0.0021(18) 0.002(2) -0.0033(19)
C2 0.023(2) 0.021(2) 0.019(2) 0.0047(17) -0.005(2) -0.0037(19)
C3 0.026(3) 0.024(3) 0.033(3) -0.001(2) -0.005(2) -0.006(2)
C4 0.037(3) 0.028(3) 0.052(4) -0.004(2) -0.013(3) -0.009(2)
C5 0.037(3) 0.023(3) 0.063(4) -0.011(2) -0.012(3) -0.005(2)
C6 0.023(2) 0.023(3) 0.040(3) -0.006(2) -0.005(2) 0.003(2)
C7 0.019(2) 0.021(2) 0.021(2) 0.0003(17) -0.007(2) -0.0028(18)
C8 0.022(2) 0.015(2) 0.014(2) -0.0005(16) 0.0003(19) -0.0047(18)
C9 0.019(2) 0.017(2) 0.021(3) -0.0001(17) 0.001(2) -0.0010(18)
C10 0.022(2) 0.020(2) 0.018(2) -0.0025(17) 0.001(2) -0.0042(19)
C11 0.024(2) 0.034(3) 0.021(3) 0.0024(19) -0.011(2) -0.007(2)
C12 0.017(2) 0.025(2) 0.013(2) -0.0046(17) -0.0014(19) -0.0002(19)
C13 0.016(2) 0.022(2) 0.017(2) -0.0051(17) -0.0049(19) 0.0024(18)
C14 0.027(2) 0.029(3) 0.020(2) 0.0069(18) -0.010(2) -0.011(2)
C15 0.032(3) 0.022(2) 0.029(3) 0.0034(19) -0.016(2) -0.010(2)
C16 0.037(3) 0.027(3) 0.033(3) -0.009(2) -0.017(2) 0.003(2)
C17 0.030(3) 0.024(3) 0.033(3) 0.006(2) -0.018(2) -0.011(2)
C18 0.021(2) 0.035(3) 0.033(3) -0.001(2) -0.006(2) 0.000(2)
C19 0.051(3) 0.024(3) 0.042(3) 0.004(2) -0.024(3) 0.001(2)
P1 0.0198(6) 0.0245(6) 0.0229(7) 0.0025(5) -0.0057(5) 0.0003(5)
F1 0.0198(16) 0.047(2) 0.108(3) 0.0164(19) -0.0188(18) 0.0027(15)
F2 0.068(2) 0.0388(18) 0.0286(17) -0.0155(13) -0.0119(16) 0.0179(16)
F3 0.0196(13) 0.0282(15) 0.0390(17) -0.0037(12) -0.0071(12) 0.0003(12)
F4 0.061(2) 0.0447(19) 0.0376(18) -0.0001(14) -0.0276(16) -0.0164(16)
F5 0.0508(18) 0.0287(15) 0.0364(17) 0.0106(12) -0.0177(15) -0.0106(14)
F6 0.0305(16) 0.0315(16) 0.0387(18) 0.0114(13) 0.0069(14) 0.0021(13)

loop_
_atom_type_symbol
_atom_type_description
_atom_type_scat_dispersion_real
_atom_type_scat_dispersion_imag
_atom_type_scat_source
C C 0.0181 0.0091 'International Tables Vol C Tables 4.2.6.8 and 6.1.1.4'
H H 0.0000 0.0000 'International Tables Vol C Tables 4.2.6.8 and 6.1.1.4'
N N 0.0311 0.0180 'International Tables Vol C Tables 4.2.6.8 and 6.1.1.4'
O O 0.0492 0.0322 'International Tables Vol C Tables 4.2.6.8 and 6.1.1.4'
F F 0.0727 0.0534 'International Tables Vol C Tables 4.2.6.8 and 6.1.1.4'
P P 0.2955 0.4335 'International Tables Vol C Tables 4.2.6.8 and 6.1.1.4'
Mn Mn -0.5299 2.8052 'International Tables Vol C Tables 4.2.6.8 and 6.1.1.4'

loop_
_geom_angle_atom_site_label_1
_geom_angle_atom_site_label_2
_geom_angle_atom_site_label_3
_geom_angle
_geom_angle_site_symmetry_1
_geom_angle_site_symmetry_3
_geom_angle_publ_flag
O1 Mn1 O2 98.97(14) . . ?
O1 Mn1 N3 171.03(14) . . ?
O2 Mn1 N3 88.81(14) . . ?
O1 Mn1 N5 88.60(13) . . ?
O2 Mn1 N5 122.56(14) . . ?
N3 Mn1 N5 90.96(13) . . ?
O1 Mn1 N2 91.44(13) . . ?
O2 Mn1 N2 88.84(13) . . ?
N3 Mn1 N2 84.22(13) . . ?
N5 Mn1 N2 148.19(13) . . ?
O1 Mn1 N1 92.68(14) . . ?
O2 Mn1 N1 159.31(13) . . ?
N3 Mn1 N1 78.58(13) . . ?
N5 Mn1 N1 74.48(13) . . ?
N2 Mn1 N1 73.75(13) . . ?
C19 O1 Mn1 123.3(3) . . ?
C17 O2 Mn1 121.7(3) . . ?
C1 N1 C12 111.2(3) . . ?
C1 N1 C7 112.6(3) . . ?
C12 N1 C7 111.0(3) . . ?
C1 N1 Mn1 106.9(2) . . ?
C12 N1 Mn1 106.6(2) . . ?
C7 N1 Mn1 108.3(2) . . ?
C2 N2 C6 118.7(4) . . ?
C2 N2 Mn1 117.7(3) . . ?
C6 N2 Mn1 123.5(3) . . ?
C8 N3 C9 106.8(3) . . ?
C8 N3 Mn1 117.8(3) . . ?
C9 N3 Mn1 134.8(3) . . ?
C8 N4 C10 107.7(3) . . ?
C8 N4 C11 126.5(4) . . ?
C10 N4 C11 125.8(3) . . ?
C13 N5 C14 106.3(4) . . ?
C13 N5 Mn1 115.0(3) . . ?
C14 N5 Mn1 138.3(3) . . ?
C13 N6 C15 107.0(4) . . ?
C13 N6 C16 127.1(4) . . ?
C15 N6 C16 125.9(4) . . ?
N1 C1 C2 111.2(3) . . ?
N2 C2 C3 122.0(4) . . ?
N2 C2 C1 115.8(4) . . ?
C3 C2 C1 122.1(4) . . ?
C4 C3 C2 119.0(4) . . ?
C5 C4 C3 118.9(5) . . ?
C4 C5 C6 119.7(5) . . ?
N2 C6 C5 121.7(4) . . ?
C8 C7 N1 110.8(3) . . ?
N3 C8 N4 109.9(4) . . ?
N3 C8 C7 123.0(4) . . ?
N4 C8 C7 127.1(4) . . ?
C10 C9 N3 109.0(4) . . ?
C9 C10 N4 106.7(4) . . ?
N1 C12 C13 108.0(3) . . ?
N5 C13 N6 111.5(4) . . ?
N5 C13 C12 121.9(4) . . ?
N6 C13 C12 126.5(4) . . ?
C15 C14 N5 109.1(4) . . ?
C14 C15 N6 106.2(4) . . ?
O3 C17 O2 125.6(5) . . ?
O3 C17 C18 121.0(4) . . ?
O2 C17 C18 113.2(4) . . ?
F1 P1 F2 90.2(2) . . ?
F1 P1 F5 90.90(17) . . ?
F2 P1 F5 90.44(17) . . ?
F1 P1 F4 90.8(2) . . ?
F2 P1 F4 178.75(18) . . ?
F5 P1 F4 90.20(16) . . ?
F1 P1 F3 178.85(17) . . ?
F2 P1 F3 90.13(16) . . ?
F5 P1 F3 90.20(15) . . ?
F4 P1 F3 88.80(16) . . ?
F1 P1 F6 90.34(16) . . ?
F2 P1 F6 90.38(17) . . ?
F5 P1 F6 178.51(17) . . ?
F4 P1 F6 88.95(16) . . ?
F3 P1 F6 88.56(15) . . ?

loop_
_geom_bond_atom_site_label_1
_geom_bond_atom_site_label_2
_geom_bond_distance
_geom_bond_site_symmetry_2
_geom_bond_publ_flag
Mn1 O1 1.820(3) . ?
Mn1 O2 1.969(3) . ?
Mn1 N3 2.024(3) . ?
Mn1 N5 2.163(3) . ?
Mn1 N2 2.225(3) . ?
Mn1 N1 2.330(3) . ?
O1 C19 1.415(5) . ?
O2 C17 1.268(5) . ?
O3 C17 1.205(6) . ?
N1 C1 1.473(5) . ?
N1 C12 1.483(5) . ?
N1 C7 1.492(5) . ?
N2 C2 1.337(5) . ?
N2 C6 1.342(5) . ?
N3 C8 1.330(5) . ?
N3 C9 1.378(5) . ?
N4 C8 1.347(5) . ?
N4 C10 1.378(5) . ?
N4 C11 1.456(5) . ?
N5 C13 1.319(5) . ?
N5 C14 1.380(5) . ?
N6 C13 1.347(5) . ?
N6 C15 1.387(5) . ?
N6 C16 1.455(6) . ?
C1 C2 1.507(6) . ?
C2 C3 1.382(6) . ?
C3 C4 1.380(7) . ?
C4 C5 1.364(7) . ?
C5 C6 1.378(7) . ?
C7 C8 1.480(6) . ?
C9 C10 1.348(6) . ?
C12 C13 1.487(6) . ?
C14 C15 1.364(6) . ?
C17 C18 1.544(6) . ?
P1 F1 1.579(3) . ?
P1 F2 1.586(3) . ?
P1 F5 1.594(3) . ?
P1 F4 1.599(3) . ?
P1 F3 1.608(3) . ?
P1 F6 1.611(3) . ?
